data_4128096
loop_
_publ_author_name
'Kim, Daria E.'
'Zweig, Joshua E.'
'Newhouse, Timothy R.'

_publ_section_title
;
 Total Synthesis of Paspaline A and Emindole PB Enabled by Computational
 Augmentation of a Transform-Guided Retrosynthetic Strategy.
;
_journal_issue 4
_journal_name_full 'Journal of the American Chemical Society'
_journal_page_first 1479
_journal_page_last 1483
_journal_paper_doi 10.1021/jacs.8b13127
_journal_volume 141
_journal_year 2019
_chemical_formula_moiety 'C18 H28 O3'
_chemical_formula_sum 'C18 H28 O3'
_chemical_formula_weight 292.40
_space_group_crystal_system triclinic
_space_group_IT_number 2
_space_group_name_Hall '-P 1'
_space_group_name_H-M_alt 'P -1'
_symmetry_space_group_name_Hall '-P 1'
_symmetry_space_group_name_H-M 'P -1'
_atom_sites_solution_hydrogens geom
_atom_sites_solution_primary SHELXT
_atom_sites_solution_secondary difmap
_audit_creation_method SHELXL-2014/7
_cell_angle_alpha 68.891(4)
_cell_angle_beta 74.979(4)
_cell_angle_gamma 85.849(4)
_cell_formula_units_Z 2
_cell_length_a 7.0924(4)
_cell_length_b 10.8320(5)
_cell_length_c 11.3981(6)
_cell_measurement_reflns_used 8286
_cell_measurement_temperature 93(2)
_cell_measurement_theta_max 27.5310
_cell_measurement_theta_min 1.9250
_cell_volume 788.77(8)
_computing_cell_refinement 'CrysAlisPro 1.171.39.16b (Rigaku OD, 2015)'
_computing_data_collection 'CrysAlisPro 1.171.39.16b (Rigaku OD, 2015)'
_computing_data_reduction 'CrysAlisPro 1.171.39.16b (Rigaku OD, 2015)'
_computing_molecular_graphics
; 
Dolomanov, O.V.; Bourhis, L.J.; Gildea, R.J.; Howard, J.A.K.; Puschmann, H., 
OLEX2: A complete structure solution, refinement and analysis program
(2009). J. Appl. Cryst., 42, 339-341.
;
_computing_publication_material 'CIFTAB-2013/2 (Sheldrick, 2014)'
_computing_structure_refinement 'SHELXL-2014/7 (Sheldrick, 2014)'
_computing_structure_solution 'SHELXT-2014/5 (Sheldrick, 2014)'
_diffrn_ambient_temperature 93(2)
_diffrn_detector_area_resol_mean 6.8
_diffrn_measured_fraction_theta_full 0.997
_diffrn_measured_fraction_theta_max 0.997
_diffrn_measurement_device_type 'Rigaku Mercury275R CCD'
_diffrn_measurement_method \w
_diffrn_radiation_type MoK\a
_diffrn_radiation_wavelength 0.71073
_diffrn_reflns_av_R_equivalents 0.0355
_diffrn_reflns_av_unetI/netI 0.0265
_diffrn_reflns_Laue_measured_fraction_full 0.997
_diffrn_reflns_Laue_measured_fraction_max 0.997
_diffrn_reflns_limit_h_max 9
_diffrn_reflns_limit_h_min -9
_diffrn_reflns_limit_k_max 14
_diffrn_reflns_limit_k_min -14
_diffrn_reflns_limit_l_max 14
_diffrn_reflns_limit_l_min -14
_diffrn_reflns_number 13249
_diffrn_reflns_point_group_measured_fraction_full 0.997
_diffrn_reflns_point_group_measured_fraction_max 0.997
_diffrn_reflns_theta_full 25.242
_diffrn_reflns_theta_max 27.483
_diffrn_reflns_theta_min 2.016
_diffrn_source 'fine-focus sealed X-ray tube'
_exptl_absorpt_coefficient_mu 0.082
_exptl_absorpt_correction_T_max 1.00000
_exptl_absorpt_correction_T_min 0.86195
_exptl_absorpt_correction_type multi-scan
_exptl_absorpt_process_details
; 
CrysAlisPro 1.171.39.16b (Rigaku Oxford Diffraction, 2015) 
Empirical absorption correction using spherical harmonics, 
 implemented in SCALE3 ABSPACK scaling algorithm. 
;
_exptl_crystal_colour Colorless
_exptl_crystal_density_diffrn 1.231
_exptl_crystal_density_method 'not measured'
_exptl_crystal_description Block
_exptl_crystal_F_000 320
_exptl_crystal_size_max 0.300
_exptl_crystal_size_mid 0.150
_exptl_crystal_size_min 0.150
_refine_diff_density_max 0.519
_refine_diff_density_min -0.326
_refine_diff_density_rms 0.049
_refine_ls_extinction_method none
_refine_ls_goodness_of_fit_ref 1.054
_refine_ls_hydrogen_treatment constr
_refine_ls_matrix_type full
_refine_ls_number_parameters 194
_refine_ls_number_reflns 3611
_refine_ls_number_restraints 0
_refine_ls_restrained_S_all 1.054
_refine_ls_R_factor_all 0.0528
_refine_ls_R_factor_gt 0.0480
_refine_ls_shift/su_max 0.000
_refine_ls_shift/su_mean 0.000
_refine_ls_structure_factor_coef Fsqd
_refine_ls_weighting_details 'w=1/[\s^2^(Fo^2^)+(0.0617P)^2^+0.3730P] where P=(Fo^2^+2Fc^2^)/3'
_refine_ls_weighting_scheme calc
_refine_ls_wR_factor_gt 0.1228
_refine_ls_wR_factor_ref 0.1285
_reflns_Friedel_coverage 0.000
_reflns_number_gt 3235
_reflns_number_total 3611
_reflns_threshold_expression 'I > 2\s(I)'
_cod_data_source_file ja8b13127_si_002.cif
_cod_data_source_block mini-17073
_cod_database_code 4128096
_shelx_shelxl_version_number 2014/7
_shelx_space_group_comment
; 
The symmetry employed for this shelxl refinement is uniquely defined 
by the following loop, which should always be used as a source of 
symmetry information in preference to the above space-group names. 
They are only intended as comments. 
;
_shelx_estimated_absorpt_t_min 0.976
_shelx_estimated_absorpt_t_max 0.988

loop_
_space_group_symop_operation_xyz
'x, y, z'
'-x, -y, -z'

loop_
_atom_site_label
_atom_site_type_symbol
_atom_site_fract_x
_atom_site_fract_y
_atom_site_fract_z
_atom_site_U_iso_or_equiv
_atom_site_adp_type
_atom_site_occupancy
_atom_site_site_symmetry_order
_atom_site_calc_flag
_atom_site_refinement_flags_posn
_atom_site_refinement_flags_adp
O1 O 0.47920(13) 0.14718(8) 0.52107(8) 0.0186(2) Uani 1 1 d . .
O2 O 0.51980(13) 0.29491(8) 0.61326(8) 0.0192(2) Uani 1 1 d . .
O3 O 0.49958(14) 0.22953(10) 0.10090(9) 0.0259(2) Uani 1 1 d . .
C1 C 0.54300(17) 0.27970(11) 0.49018(11) 0.0159(2) Uani 1 1 d . .
C2 C 0.76210(17) 0.29649(11) 0.41615(11) 0.0159(2) Uani 1 1 d . .
C3 C 0.77970(17) 0.26904(12) 0.28920(11) 0.0170(2) Uani 1 1 d . .
H3 H 0.7367 0.1743 0.3202 0.020 Uiso 1 1 calc R U
C4 C 0.98346(19) 0.27309(15) 0.20544(13) 0.0256(3) Uani 1 1 d . .
H4A H 1.0704 0.2238 0.2612 0.031 Uiso 1 1 calc R U
H4B H 1.0317 0.3662 0.1630 0.031 Uiso 1 1 calc R U
C5 C 0.99392(18) 0.21386(13) 0.10148(12) 0.0219(3) Uani 1 1 d . .
H5A H 0.9710 0.1169 0.1434 0.026 Uiso 1 1 calc R U
H5B H 1.1266 0.2298 0.0424 0.026 Uiso 1 1 calc R U
C6 C 0.84366(19) 0.27284(15) 0.02186(12) 0.0245(3) Uani 1 1 d . .
H6A H 0.8871 0.3635 -0.0387 0.029 Uiso 1 1 calc R U
H6B H 0.8357 0.2186 -0.0305 0.029 Uiso 1 1 calc R U
C7 C 0.64312(18) 0.27791(12) 0.10844(12) 0.0191(3) Uani 1 1 d . .
C8 C 0.63372(17) 0.34606(12) 0.20675(11) 0.0169(2) Uani 1 1 d . .
C9 C 0.42439(17) 0.33514(12) 0.29194(12) 0.0185(3) Uani 1 1 d . .
H9A H 0.3406 0.3954 0.2398 0.022 Uiso 1 1 calc R U
H9B H 0.3734 0.2437 0.3194 0.022 Uiso 1 1 calc R U
C10 C 0.41175(17) 0.36957(12) 0.41252(12) 0.0182(3) Uani 1 1 d . .
H10A H 0.4530 0.4631 0.3863 0.022 Uiso 1 1 calc R U
H10B H 0.2754 0.3581 0.4660 0.022 Uiso 1 1 calc R U
C11 C 0.4881(2) 0.16372(13) 0.71356(12) 0.0230(3) Uani 1 1 d . .
C12 C 0.5521(2) 0.07420(12) 0.63254(12) 0.0222(3) Uani 1 1 d . .
H12 H 0.4853 -0.0146 0.6791 0.027 Uiso 1 1 calc R U
C13 C 0.7700(2) 0.05948(13) 0.58410(13) 0.0235(3) Uani 1 1 d . .
H13A H 0.7923 0.0054 0.5280 0.028 Uiso 1 1 calc R U
H13B H 0.8258 0.0125 0.6591 0.028 Uiso 1 1 calc R U
C14 C 0.87443(18) 0.19414(12) 0.50717(12) 0.0201(3) Uani 1 1 d . .
H14A H 1.0031 0.1803 0.4541 0.024 Uiso 1 1 calc R U
H14B H 0.8985 0.2319 0.5693 0.024 Uiso 1 1 calc R U
C15 C 0.84345(18) 0.43380(12) 0.39074(12) 0.0199(3) Uani 1 1 d . .
H15A H 0.7706 0.5021 0.3380 0.030 Uiso 1 1 calc R U
H15B H 0.9817 0.4411 0.3442 0.030 Uiso 1 1 calc R U
H15C H 0.8300 0.4458 0.4737 0.030 Uiso 1 1 calc R U
C16 C 0.68680(19) 0.49373(13) 0.12743(13) 0.0229(3) Uani 1 1 d . .
H16A H 0.8285 0.5045 0.0917 0.034 Uiso 1 1 calc R U
H16B H 0.6438 0.5457 0.1840 0.034 Uiso 1 1 calc R U
H16C H 0.6217 0.5247 0.0562 0.034 Uiso 1 1 calc R U
C17 C 0.2698(2) 0.14445(15) 0.77958(14) 0.0307(3) Uani 1 1 d . .
H17A H 0.2241 0.2179 0.8100 0.046 Uiso 1 1 calc R U
H17B H 0.2470 0.0608 0.8537 0.046 Uiso 1 1 calc R U
H17C H 0.1983 0.1423 0.7174 0.046 Uiso 1 1 calc R U
C18 C 0.6043(2) 0.15103(15) 0.81179(13) 0.0308(3) Uani 1 1 d . .
H18A H 0.7416 0.1745 0.7665 0.046 Uiso 1 1 calc R U
H18B H 0.5940 0.0596 0.8732 0.046 Uiso 1 1 calc R U
H18C H 0.5522 0.2108 0.8591 0.046 Uiso 1 1 calc R U

loop_
_atom_site_aniso_label
_atom_site_aniso_U_11
_atom_site_aniso_U_22
_atom_site_aniso_U_33
_atom_site_aniso_U_23
_atom_site_aniso_U_13
_atom_site_aniso_U_12
O1 0.0244(5) 0.0140(4) 0.0189(4) -0.0072(3) -0.0056(3) -0.0015(3)
O2 0.0237(4) 0.0187(4) 0.0169(4) -0.0101(3) -0.0019(3) -0.0006(3)
O3 0.0236(5) 0.0352(5) 0.0236(5) -0.0141(4) -0.0071(4) -0.0031(4)
C1 0.0183(6) 0.0153(5) 0.0169(5) -0.0093(4) -0.0037(4) 0.0005(4)
C2 0.0156(5) 0.0166(5) 0.0180(5) -0.0088(4) -0.0052(4) 0.0029(4)
C3 0.0170(6) 0.0190(6) 0.0174(5) -0.0089(4) -0.0057(4) 0.0031(4)
C4 0.0213(6) 0.0367(7) 0.0245(6) -0.0172(6) -0.0085(5) 0.0086(5)
C5 0.0198(6) 0.0276(6) 0.0211(6) -0.0139(5) -0.0020(5) 0.0001(5)
C6 0.0231(6) 0.0351(7) 0.0178(6) -0.0130(5) -0.0031(5) -0.0028(5)
C7 0.0205(6) 0.0209(6) 0.0154(5) -0.0047(5) -0.0063(4) 0.0006(4)
C8 0.0165(6) 0.0169(5) 0.0172(5) -0.0052(4) -0.0052(4) -0.0003(4)
C9 0.0159(6) 0.0203(6) 0.0203(6) -0.0077(5) -0.0062(4) 0.0020(4)
C10 0.0161(5) 0.0178(6) 0.0217(6) -0.0093(5) -0.0039(4) 0.0024(4)
C11 0.0306(7) 0.0205(6) 0.0173(6) -0.0076(5) -0.0029(5) -0.0030(5)
C12 0.0321(7) 0.0167(6) 0.0177(6) -0.0055(5) -0.0068(5) -0.0008(5)
C13 0.0330(7) 0.0189(6) 0.0213(6) -0.0085(5) -0.0116(5) 0.0075(5)
C14 0.0217(6) 0.0227(6) 0.0198(6) -0.0108(5) -0.0084(5) 0.0060(5)
C15 0.0187(6) 0.0198(6) 0.0235(6) -0.0107(5) -0.0050(5) 0.0003(4)
C16 0.0237(6) 0.0198(6) 0.0234(6) -0.0036(5) -0.0085(5) 0.0000(5)
C17 0.0342(8) 0.0320(7) 0.0237(7) -0.0126(6) 0.0030(6) -0.0081(6)
C18 0.0420(8) 0.0338(8) 0.0188(6) -0.0115(6) -0.0081(6) -0.0001(6)

loop_
_atom_type_symbol
_atom_type_description
_atom_type_scat_dispersion_real
_atom_type_scat_dispersion_imag
_atom_type_scat_source
C C 0.0033 0.0016 'International Tables Vol C Tables 4.2.6.8 and 6.1.1.4'
H H 0.0000 0.0000 'International Tables Vol C Tables 4.2.6.8 and 6.1.1.4'
O O 0.0106 0.0060 'International Tables Vol C Tables 4.2.6.8 and 6.1.1.4'

loop_
_geom_angle_atom_site_label_1
_geom_angle_atom_site_label_2
_geom_angle_atom_site_label_3
_geom_angle
C1 O1 C12 103.00(9)
C1 O2 C11 107.82(9)
O1 C1 O2 105.27(9)
O1 C1 C10 106.83(9)
O2 C1 C10 112.02(9)
O1 C1 C2 109.20(9)
O2 C1 C2 109.65(9)
C10 C1 C2 113.46(10)
C15 C2 C3 112.71(10)
C15 C2 C1 111.48(9)
C3 C2 C1 107.25(9)
C15 C2 C14 106.67(10)
C3 C2 C14 111.86(9)
C1 C2 C14 106.76(9)
C4 C3 C2 116.02(10)
C4 C3 C8 111.75(10)
C2 C3 C8 115.16(9)
C4 C3 H3 104.0
C2 C3 H3 104.0
C8 C3 H3 104.0
C3 C4 C5 112.68(11)
C3 C4 H4A 109.1
C5 C4 H4A 109.1
C3 C4 H4B 109.1
C5 C4 H4B 109.1
H4A C4 H4B 107.8
C4 C5 C6 112.31(11)
C4 C5 H5A 109.1
C6 C5 H5A 109.1
C4 C5 H5B 109.1
C6 C5 H5B 109.1
H5A C5 H5B 107.9
C7 C6 C5 111.60(10)
C7 C6 H6A 109.3
C5 C6 H6A 109.3
C7 C6 H6B 109.3
C5 C6 H6B 109.3
H6A C6 H6B 108.0
O3 C7 C6 121.71(11)
O3 C7 C8 122.31(11)
C6 C7 C8 115.98(10)
C7 C8 C9 109.43(10)
C7 C8 C16 106.80(10)
C9 C8 C16 108.71(10)
C7 C8 C3 105.03(9)
C9 C8 C3 111.36(9)
C16 C8 C3 115.25(10)
C10 C9 C8 112.68(10)
C10 C9 H9A 109.1
C8 C9 H9A 109.1
C10 C9 H9B 109.1
C8 C9 H9B 109.1
H9A C9 H9B 107.8
C1 C10 C9 108.98(9)
C1 C10 H10A 109.9
C9 C10 H10A 109.9
C1 C10 H10B 109.9
C9 C10 H10B 109.9
H10A C10 H10B 108.3
O2 C11 C18 110.03(11)
O2 C11 C17 108.17(11)
C18 C11 C17 110.48(11)
O2 C11 C12 101.62(9)
C18 C11 C12 115.38(12)
C17 C11 C12 110.63(11)
O1 C12 C13 107.30(10)
O1 C12 C11 100.15(10)
C13 C12 C11 117.11(11)
O1 C12 H12 110.6
C13 C12 H12 110.6
C11 C12 H12 110.6
C12 C13 C14 111.55(10)
C12 C13 H13A 109.3
C14 C13 H13A 109.3
C12 C13 H13B 109.3
C14 C13 H13B 109.3
H13A C13 H13B 108.0
C13 C14 C2 114.85(10)
C13 C14 H14A 108.6
C2 C14 H14A 108.6
C13 C14 H14B 108.6
C2 C14 H14B 108.6
H14A C14 H14B 107.5
C2 C15 H15A 109.5
C2 C15 H15B 109.5
H15A C15 H15B 109.5
C2 C15 H15C 109.5
H15A C15 H15C 109.5
H15B C15 H15C 109.5
C8 C16 H16A 109.5
C8 C16 H16B 109.5
H16A C16 H16B 109.5
C8 C16 H16C 109.5
H16A C16 H16C 109.5
H16B C16 H16C 109.5
C11 C17 H17A 109.5
C11 C17 H17B 109.5
H17A C17 H17B 109.5
C11 C17 H17C 109.5
H17A C17 H17C 109.5
H17B C17 H17C 109.5
C11 C18 H18A 109.5
C11 C18 H18B 109.5
H18A C18 H18B 109.5
C11 C18 H18C 109.5
H18A C18 H18C 109.5
H18B C18 H18C 109.5

loop_
_geom_bond_atom_site_label_1
_geom_bond_atom_site_label_2
_geom_bond_distance
O1 C1 1.4271(14)
O1 C12 1.4369(15)
O2 C1 1.4371(14)
O2 C11 1.4559(15)
O3 C7 1.2139(16)
C1 C10 1.5077(16)
C1 C2 1.5526(16)
C2 C15 1.5350(16)
C2 C3 1.5521(16)
C2 C14 1.5531(16)
C3 C4 1.5052(17)
C3 C8 1.5703(16)
C3 H3 1.0000
C4 C5 1.5219(17)
C4 H4A 0.9900
C4 H4B 0.9900
C5 C6 1.5338(18)
C5 H5A 0.9900
C5 H5B 0.9900
C6 C7 1.5166(17)
C6 H6A 0.9900
C6 H6B 0.9900
C7 C8 1.5346(16)
C8 C9 1.5351(16)
C8 C16 1.5449(17)
C9 C10 1.5286(16)
C9 H9A 0.9900
C9 H9B 0.9900
C10 H10A 0.9900
C10 H10B 0.9900
C11 C18 1.5173(19)
C11 C17 1.5286(19)
C11 C12 1.5373(17)
C12 C13 1.5181(19)
C12 H12 1.0000
C13 C14 1.5307(18)
C13 H13A 0.9900
C13 H13B 0.9900
C14 H14A 0.9900
C14 H14B 0.9900
C15 H15A 0.9800
C15 H15B 0.9800
C15 H15C 0.9800
C16 H16A 0.9800
C16 H16B 0.9800
C16 H16C 0.9800
C17 H17A 0.9800
C17 H17B 0.9800
C17 H17C 0.9800
C18 H18A 0.9800
C18 H18B 0.9800
C18 H18C 0.9800

loop_
_geom_torsion_atom_site_label_1
_geom_torsion_atom_site_label_2
_geom_torsion_atom_site_label_3
_geom_torsion_atom_site_label_4
_geom_torsion
C12 O1 C1 O2 -38.69(11)
C12 O1 C1 C10 -157.95(9)
C12 O1 C1 C2 78.97(11)
C11 O2 C1 O1 13.47(12)
C11 O2 C1 C10 129.21(10)
C11 O2 C1 C2 -103.89(11)
O1 C1 C2 C15 -175.07(9)
O2 C1 C2 C15 -60.20(12)
C10 C1 C2 C15 65.89(13)
O1 C1 C2 C3 61.11(11)
O2 C1 C2 C3 175.98(9)
C10 C1 C2 C3 -57.94(12)
O1 C1 C2 C14 -58.94(12)
O2 C1 C2 C14 55.93(12)
C10 C1 C2 C14 -177.98(9)
C15 C2 C3 C4 60.02(14)
C1 C2 C3 C4 -176.91(10)
C14 C2 C3 C4 -60.18(14)
C15 C2 C3 C8 -73.21(12)
C1 C2 C3 C8 49.86(13)
C14 C2 C3 C8 166.60(10)
C2 C3 C4 C5 166.30(11)
C8 C3 C4 C5 -58.95(14)
C3 C4 C5 C6 51.37(15)
C4 C5 C6 C7 -46.68(15)
C5 C6 C7 O3 -126.50(13)
C5 C6 C7 C8 52.74(15)
O3 C7 C8 C9 2.76(16)
C6 C7 C8 C9 -176.48(10)
O3 C7 C8 C16 -114.74(13)
C6 C7 C8 C16 66.02(13)
O3 C7 C8 C3 122.40(13)
C6 C7 C8 C3 -56.83(13)
C4 C3 C8 C7 58.63(13)
C2 C3 C8 C7 -166.21(10)
C4 C3 C8 C9 176.97(10)
C2 C3 C8 C9 -47.86(13)
C4 C3 C8 C16 -58.60(14)
C2 C3 C8 C16 76.56(13)
C7 C8 C9 C10 165.95(10)
C16 C8 C9 C10 -77.76(12)
C3 C8 C9 C10 50.27(13)
O1 C1 C10 C9 -57.81(12)
O2 C1 C10 C9 -172.60(9)
C2 C1 C10 C9 62.59(12)
C8 C9 C10 C1 -57.49(13)
C1 O2 C11 C18 137.78(11)
C1 O2 C11 C17 -101.45(11)
C1 O2 C11 C12 15.04(12)
C1 O1 C12 C13 -75.80(11)
C1 O1 C12 C11 46.93(11)
O2 C11 C12 O1 -37.65(12)
C18 C11 C12 O1 -156.64(11)
C17 C11 C12 O1 77.04(12)
O2 C11 C12 C13 77.88(13)
C18 C11 C12 C13 -41.11(16)
C17 C11 C12 C13 -167.43(11)
O1 C12 C13 C14 56.82(13)
C11 C12 C13 C14 -54.70(14)
C12 C13 C14 C2 -39.81(14)
C15 C2 C14 C13 158.43(10)
C3 C2 C14 C13 -77.90(13)
C1 C2 C14 C13 39.13(13)
